data_8104344
loop_
_publ_author_name
'Chiari, G.'
'Benna, P.'
'Bruno, E.'

_publ_section_title
;
 The structure of bytownite (An85). A new refinement.
;
_journal_name_full 'Zeitschrift fuer Kristallographie (149,1979-)'
_journal_page_first 35
_journal_page_last 49
_journal_volume 169
_journal_year 1984
_chemical_formula_sum 'Al1.86 Ca0.85 Na0.14 O8 Si2.14'
_chemical_name_systematic 'Ca.85 Na.14 Al1.86 Si2.14 O8'
_space_group_IT_number 2
_symmetry_space_group_name_Hall '-P 1 (-1/2*x+1/2*y+1/2*z,1/2*x-1/2*y+1/2*z,1/2*x+1/2*y-1/2*z)'
_symmetry_space_group_name_H-M 'I -1'
_cell_angle_alpha 93.37
_cell_angle_beta 116.04
_cell_angle_gamma 90.87
_cell_formula_units_Z 8
_cell_length_a 8.188
_cell_length_b 12.882
_cell_length_c 14.196
_cell_volume 1341.633
_citation_journal_id_ASTM ZEKRDZ
_cod_data_source_file Chiari_ZEKRDZ_1984_1972.cif
_cod_data_source_block Al1.86Ca0.85Na0.14O8Si2.14
_cod_original_sg_symbol_Hall
;
-P 1 (-1/2*x+1/2*y+1/2*z,1/2*x-1/2*y+1/2*z,1/2*x+1/2*y-1/2*z)
;
_cod_original_sg_symbol_H-M 'P -1 (b+c,a+c,a+b)'
_cod_database_code 8104344

loop_
_symmetry_equiv_pos_as_xyz
x,y,z
-x,-y,-z
x+1/2,y+1/2,z+1/2
-x+1/2,-y+1/2,-z+1/2

loop_
_atom_site_label
_atom_site_type_symbol
_atom_site_fract_x
_atom_site_fract_y
_atom_site_fract_z
_atom_site_occupancy
_atom_site_U_iso_or_equiv
Ca2 Ca+2 0.7741 0.5336 0.546 0.425 0.0
Na1 Na+1 0.2669 0.9838 0.0876 0.07 0.0
Al8 Al+3 0.6832 0.8752 0.6759 0.91 0.0
Na4 Na+1 0.765 0.5146 0.0642 0.07 0.0
Al5 Al+3 0.6877 0.1119 0.1574 0.81 0.0
O1 O-2 0.0098 0.1259 0.9916 1 0.0
Al3 Al+3 -0.0004 0.8154 0.1189 0.87 0.0
O10 O-2 0.0142 0.2948 0.6479 1 0.0
O15 O-2 0.2 0.869 0.2177 1 0.0
Si4 Si+4 0.0054 0.8175 0.6124 1 0.0
Na3 Na+1 0.2679 0.031 0.5435 0.07 0.0
O11 O-2 0.0087 0.6807 0.1083 1 0.0
Ca4 Ca+2 0.765 0.5146 0.0642 0.425 0.0
O9 O-2 0.0126 0.28 0.1357 1 0.0
Si8 Si+4 0.6832 0.8752 0.6759 0.09 0.0
O16 O-2 0.1833 0.862 0.7128 1 0.0
O3 O-2 0.5771 0.9904 0.1401 1 0.0
O13 O-2 0.1894 0.1063 0.1881 1 0.0
O12 O-2 0.0084 0.6919 0.6001 1 0.0
Si3 Si+4 -0.0004 0.8154 0.1189 0.13 0.0
O14 O-2 0.2041 0.104 0.6903 1 0.0
Ca1 Ca+2 0.2669 0.9838 0.0876 0.425 0.0
O4 O-2 0.573 0.9915 0.6373 1 0.0
Al2 Al+3 0.0027 0.1648 0.6114 1 0.0
Na2 Na+1 0.7741 0.5336 0.546 0.07 0.0
Si1 Si+4 0.0074 0.1585 0.1042 0.95 0.0
Si6 Si+4 0.6776 0.1058 0.659 0.98 0.0
Si7 Si+4 0.677 0.8817 0.182 0.95 0.0
O6 O-2 0.8019 0.1015 0.596 1 0.0
O5 O-2 0.8191 0.101 0.0897 1 0.0
Al7 Al+3 0.677 0.8817 0.182 0.05 0.0
Ca3 Ca+2 0.2679 0.031 0.5435 0.425 0.0
O2 O-2 -0.0078 0.1259 0.4876 1 0.0
O7 O-2 0.8107 0.855 0.1294 1 0.0
Al1 Al+3 0.0074 0.1585 0.1042 0.05 0.0
Si5 Si+4 0.6877 0.1119 0.1574 0.19 0.0
O8 O-2 0.8193 0.8554 0.6122 1 0.0
Al6 Al+3 0.6776 0.1058 0.659 0.02 0.0
